data_2006406
loop_
_publ_author_name
'Jarno Kansikas'
'Kaija Sipil\"a'

_publ_section_title
;
 Four 9-Alkylthiophenanthrenes at 193K (Alkyl = Methyl, Ethyl, Propyl
 and Butyl)
;
_journal_issue 8
_journal_name_full 'Acta Crystallographica Section C'
_journal_page_first 1127
_journal_page_last 1131
_journal_paper_doi 10.1107/S0108270197004575
_journal_volume 53
_journal_year 1997
_chemical_formula_sum 'C18 H18 S'
_chemical_formula_weight 266.38
_chemical_melting_point 350
_chemical_name_systematic
;
9-Butylthiophenantrene
;
_space_group_IT_number 14
_symmetry_cell_setting monoclinic
_symmetry_space_group_name_Hall '-P 2ybc'
_symmetry_space_group_name_H-M 'P 1 21/c 1'
_audit_creation_method SHELXL
_cell_angle_alpha 90.0
_cell_angle_beta 97.81(3)
_cell_angle_gamma 90.0
_cell_formula_units_Z 4
_cell_length_a 9.010(4)
_cell_length_b 23.124(8)
_cell_length_c 6.888(3)
_cell_measurement_reflns_used 20
_cell_measurement_temperature 193(2)
_cell_measurement_theta_max 8
_cell_measurement_theta_min 4
_cell_volume 1421.8(10)
_computing_cell_refinement 'AFC7S Software'
_computing_data_collection 'AFC7S Software (Molecular Structure Corporation, 1992)'
_computing_data_reduction 'TEXSAN (Molecular Structure Corporation, 1993)'
_computing_molecular_graphics SHELXTL/PC
_computing_publication_material SHELXL93
_computing_structure_refinement 'SHELXL93 (Sheldrick, 1993)'
_computing_structure_solution 'SHELXTL/PC (Sheldrick, 1990)'
_diffrn_ambient_temperature 193(2)
_diffrn_measurement_device 'Rigaku AFC7S'
_diffrn_measurement_method \w/2\q
_diffrn_radiation_monochromator graphite
_diffrn_radiation_source 'fine-focus sealed tube'
_diffrn_radiation_type MoK\a
_diffrn_radiation_wavelength 0.71069
_diffrn_reflns_av_R_equivalents 0.0000
_diffrn_reflns_av_sigmaI/netI 0.0459
_diffrn_reflns_limit_h_max 11
_diffrn_reflns_limit_h_min -11
_diffrn_reflns_limit_k_max 28
_diffrn_reflns_limit_k_min -28
_diffrn_reflns_limit_l_max 8
_diffrn_reflns_limit_l_min 0
_diffrn_reflns_number 2851
_diffrn_reflns_theta_max 26.51
_diffrn_reflns_theta_min 2.88
_diffrn_standards_decay_% 0
_diffrn_standards_interval_count 100
_diffrn_standards_number 20
_exptl_absorpt_coefficient_mu 0.211
_exptl_absorpt_correction_type none
_exptl_crystal_colour Colourless
_exptl_crystal_density_diffrn 1.244
_exptl_crystal_density_meas ?
_exptl_crystal_description Plate
_exptl_crystal_F_000 568
_exptl_crystal_size_max 0.3
_exptl_crystal_size_mid 0.2
_exptl_crystal_size_min 0.2
_refine_diff_density_max 0.362
_refine_diff_density_min -0.631
_refine_ls_extinction_coef 0.0016(14)
_refine_ls_extinction_method SHELXL
_refine_ls_goodness_of_fit_all 1.964
_refine_ls_goodness_of_fit_obs 2.169
_refine_ls_hydrogen_treatment 'H atoms: riding model'
_refine_ls_matrix_type full
_refine_ls_number_parameters 227
_refine_ls_number_reflns 2839
_refine_ls_number_restraints 0
_refine_ls_restrained_S_all 2.469
_refine_ls_restrained_S_obs 2.169
_refine_ls_R_factor_all 0.0779
_refine_ls_R_factor_obs .0596
_refine_ls_shift/esd_max -0.077
_refine_ls_shift/esd_mean 0.008
_refine_ls_structure_factor_coef Fsqd
_refine_ls_weighting_details 'w = 1/[\s^2^(Fo^2^)+(0.0016P)^2^+0.1000P] where P=(Fo^2^+2Fc^2^)/3'
_refine_ls_weighting_scheme calc
_refine_ls_wR_factor_all 0.1664
_refine_ls_wR_factor_obs .1303
_reflns_number_observed 2273
_reflns_number_total 2851
_reflns_observed_criterion >2sigma(I)
_cod_data_source_file ka1230.cif
_cod_data_source_block 4
_cod_depositor_comments
;
The following automatic conversions were performed:
'_symmetry_cell_setting' value 'Monoclinic' changed to 'monoclinic'
according to '/home/saulius/struct/CIF-dictionaries/cif_core.dic'
dictionary named 'cif_core.dic' version 2.4.1 from 2010-06-29.

Automatic conversion script
Id: cif_fix_enum 1527 2010-12-29 10:47:43Z saulius 

The following automatic conversions were performed:

'_symmetry_cell_setting' value 'Monoclinic' changed to 'monoclinic'
according to /home/saulius/struct/CIF-dictionaries/cif_core.dic
dictionary named 'cif_core.dic' version 2.4.1 from 2010-06-29.

Automatic conversion script
Id: cif_fix_values 1715 2011-07-08 13:25:40Z adriana 

The following automatic conversions were performed:

'_exptl_crystal_density_meas' value 'not measured' was changed to '?'
- the value is perceived as not measured.

Automatic conversion script
Id: cif_fix_values 3008 2015-01-20 13:52:24Z robertas 

The following automatic conversions were performed:

'_refine_ls_weighting_scheme' value 'calc w =
1/[\s^2^(Fo^2^)+(0.0016P)^2^+0.1000P] where P=(Fo^2^+2Fc^2^)/3' was
changed to 'calc'. New tag '_refine_ls_weighting_details' was
created. The value of the new tag was set to 'w =
1/[\s^2^(Fo^2^)+(0.0016P)^2^+0.1000P] where P=(Fo^2^+2Fc^2^)/3'.

Automatic conversion script
Id: cif_fix_values 3143 2015-03-26 13:38:13Z robertas 
;
_cod_original_sg_symbol_H-M 'P 21/c'
_cod_database_code 2006406

loop_
_symmetry_equiv_pos_as_xyz
'x, y, z'
'-x, y+1/2, -z+1/2'
'-x, -y, -z'
'x, -y-1/2, z-1/2'

loop_
_atom_site_aniso_label
_atom_site_aniso_U_11
_atom_site_aniso_U_22
_atom_site_aniso_U_33
_atom_site_aniso_U_12
_atom_site_aniso_U_13
_atom_site_aniso_U_23
S .0372(4) .0459(4) .0392(4) .0071(3) .0093(3) -.0108(3)
C1 .0347(14) .0344(15) .0394(15) -.0028(12) .0062(12) -.0035(12)
C2 .0343(15) .036(2) .044(2) -.0031(12) .0052(13) .0005(12)
C3 .0339(15) .0323(15) .049(2) .0018(12) .0153(13) -.0016(13)
C4 .039(2) .0293(14) .039(2) -.0005(12) .0110(13) -.0038(12)
C4a .0334(13) .0216(12) .0346(14) -.0014(10) .0096(11) .0003(10)
C4b .0343(14) .0224(13) .0321(13) -.0026(10) .0084(11) -.0006(10)
C5 .043(2) .0293(14) .039(2) .0015(12) .0096(13) -.0062(12)
C6 .048(2) .036(2) .039(2) -.0012(13) .0051(14) -.0090(13)
C7 .0368(15) .039(2) .0377(15) -.0018(13) .0003(12) -.0019(12)
C8 .0344(14) .0331(14) .0374(14) .0025(12) .0090(12) -.0013(12)
C8a .0330(13) .0250(13) .0323(13) -.0025(10) .0090(11) .0014(10)
C9 .0367(14) .0276(13) .0323(13) -.0002(11) .0130(12) -.0026(11)
C10 .040(2) .0311(14) .0341(14) .0002(12) .0100(12) -.0045(11)
C10a .0345(14) .0266(13) .0337(14) -.0032(11) .0087(11) -.0006(11)
C12 .0338(14) .0320(15) .0375(15) .0003(12) .0115(12) -.0032(12)
C13 .0380(15) .0338(15) .0387(15) .0011(12) .0111(12) -.0057(12)
C14 .045(2) .036(2) .038(2) .0040(13) .0126(13) -.0046(13)
C15 .055(2) .050(2) .052(2) .006(2) .017(2) -.017(2)

loop_
_atom_site_label
_atom_site_fract_x
_atom_site_fract_y
_atom_site_fract_z
_atom_site_U_iso_or_equiv
_atom_site_thermal_displace_type
_atom_site_calc_flag
_atom_site_refinement_flags
_atom_site_occupancy
_atom_site_disorder_group
_atom_site_type_symbol
S .23298(8) .07309(3) .06408(10) .0404(2) Uani d . 1 . S
C1 -.3174(3) .14610(12) .0482(4) .0360(6) Uani d . 1 . C
H1 -.338(3) .1238(13) -.069(5) .050 Uiso d . 1 . H
C2 -.4278(3) .17553(12) .1249(4) .0383(7) Uani d . 1 . C
H2 -.527(3) .1736(12) .061(4) .050 Uiso d . 1 . H
C3 -.3919(3) .20668(12) .2991(4) .0375(7) Uani d . 1 . C
H3 -.469(3) .2285(12) .348(4) .050 Uiso d . 1 . H
C4 -.2491(3) .20671(11) .3956(4) .0352(6) Uani d . 1 . C
H4 -.237(3) .2283(13) .511(4) .050 Uiso d . 1 . H
C4a -.1333(3) .17597(10) .3227(4) .0294(6) Uani d . 1 . C
C4b .0190(3) .17408(10) .4222(4) .0293(6) Uani d . 1 . C
C5 .0635(3) .20312(12) .6019(4) .0368(6) Uani d . 1 . C
H5 -.006(3) .2254(12) .660(4) .050 Uiso d . 1 . H
C6 .2069(3) .20120(12) .6935(4) .0410(7) Uani d . 1 . C
H6 .224(3) .2219(12) .809(4) .050 Uiso d . 1 . H
C7 .3166(3) .17048(12) .6116(4) .0383(6) Uani d . 1 . C
H7 .421(3) .1695(13) .676(4) .050 Uiso d . 1 . H
C8 .2765(3) .14137(11) .4374(4) .0346(6) Uani d . 1 . C
H8 .349(3) .1213(13) .388(4) .050 Uiso d . 1 . H
C8a .1314(3) .14244(10) .3393(4) .0297(6) Uani d . 1 . C
C9 .0886(3) .11222(11) .1543(4) .0314(6) Uani d . 1 . C
C10 -.0544(3) .11449(11) .0622(4) .0346(6) Uani d . 1 . C
H10 -.083(3) .0929(12) -.072(4) .050 Uiso d . 1 . H
C10a -.1682(3) .14572(11) .1436(4) .0312(6) Uani d . 1 . C
C12 .1466(3) .04416(12) -.1671(4) .0339(6) Uani d . 1 . C
H12A .074(3) .0189(13) -.140(4) .050 Uiso d . 1 . H
H12B .117(3) .0757(13) -.253(4) .050 Uiso d . 1 . H
C13 .2659(3) .00971(12) -.2549(4) .0363(6) Uani d . 1 . C
H13B .355(3) .0364(13) -.271(4) .050 Uiso d . 1 . H
H13A .316(3) -.0209(13) -.156(4) .050 Uiso d . 1 . H
C14 .2016(3) -.01953(13) -.4465(4) .0389(7) Uani d . 1 . C
H14A .124(3) -.0477(13) -.419(4) .050 Uiso d . 1 . H
H14B .161(3) .0087(13) -.544(4) .050 Uiso d . 1 . H
C15 .3197(4) -.0538(2) -.5354(5) .0513(8) Uani d . 1 . C
H15C .372(3) -.0797(13) -.439(5) .050 Uiso d . 1 . H
H15B .386(3) -.0293(13) -.582(4) .050 Uiso d . 1 . H
H15A .281(3) -.0772(13) -.631(5) .050 Uiso d . 1 . H

loop_
_atom_type_symbol
_atom_type_description
_atom_type_scat_dispersion_real
_atom_type_scat_dispersion_imag
_atom_type_scat_source
C C 0.0033 0.0016 'International Tables Vol C Tables 4.2.6.8 and 6.1.1.4'
H H 0.0000 0.0000 'International Tables Vol C Tables 4.2.6.8 and 6.1.1.4'
S S 0.1246 0.1234 'International Tables Vol C Tables 4.2.6.8 and 6.1.1.4'

loop_
_geom_angle_atom_site_label_1
_geom_angle_atom_site_label_2
_geom_angle_atom_site_label_3
_geom_angle
_geom_angle_publ_flag
C9 S C12 104.51(13) yes
C2 C1 C10a 121.2(3) ?
C1 C2 C3 119.5(3) ?
C4 C3 C2 120.7(3) ?
C3 C4 C4a 121.3(3) ?
C4 C4a C4b 123.1(2) yes
C4 C4a C10a 118.1(2) ?
C4b C4a C10a 118.8(2) yes
C4a C4b C5 122.5(2) yes
C4a C4b C8a 120.2(2) yes
C5 C4b C8a 117.3(2) ?
C6 C5 C4b 121.9(3) ?
C5 C6 C7 120.6(3) ?
C8 C7 C6 118.9(3) ?
C7 C8 C8a 122.2(3) ?
C8 C8a C4b 119.1(2) ?
C8 C8a C9 122.5(2) ?
C4b C8a C9 118.4(2) yes
C10 C9 C8a 120.7(2) yes
C10 C9 S 123.6(2) yes
C8a C9 S 115.7(2) yes
C9 C10 C10a 121.5(2) yes
C1 C10a C4a 119.1(2) ?
C1 C10a C10 120.6(2) ?
C4a C10a C10 120.3(2) yes
C13 C12 S 107.5(2) yes
C14 C13 C12 111.7(2) yes
C15 C14 C13 112.1(3) yes

loop_
_geom_bond_atom_site_label_1
_geom_bond_atom_site_label_2
_geom_bond_site_symmetry_2
_geom_bond_distance
_geom_bond_publ_flag
S C9 . 1.766(3) yes
S C12 . 1.803(3) yes
C1 C2 . 1.369(4) ?
C1 C10a . 1.413(4) ?
C2 C3 . 1.399(4) ?
C3 C4 . 1.365(4) ?
C4 C4a . 1.410(3) yes
C4a C4b . 1.449(4) yes
C4a C10a . 1.416(4) yes
C4b C5 . 1.418(4) yes
C4b C8a . 1.430(3) yes
C5 C6 . 1.359(4) ?
C6 C7 . 1.397(4) ?
C7 C8 . 1.380(4) ?
C8 C8a . 1.388(4) ?
C8a C9 . 1.459(4) yes
C9 C10 . 1.357(4) yes
C10 C10a . 1.430(4) yes
C12 C13 . 1.527(4) yes
C13 C14 . 1.525(4) yes
C14 C15 . 1.521(4) yes

loop_
_cod_related_entry_id
_cod_related_entry_database
_cod_related_entry_code
1 ChemSpider 8715115
